data_4020112
loop_
_publ_author_name
'Ming Chen'
'Kenneth P. Ghiggino'
'San H. Thang'
'Jonathan White'
'Gerard J. Wilson'

_journal_name_full 'Journal of Organic Chemistry'
_journal_page_first 1844
_journal_page_last 1852
_journal_paper_doi 10.1021/jo047899d
_journal_volume 70
_journal_year 2005
_chemical_formula_sum 'C40 H31 N'
_chemical_formula_weight 525.66
_space_group_IT_number 2
_symmetry_cell_setting triclinic
_symmetry_space_group_name_Hall '-P 1'
_symmetry_space_group_name_H-M 'P -1'
_atom_sites_solution_hydrogens geom
_atom_sites_solution_primary direct
_atom_sites_solution_secondary difmap
_cell_angle_alpha 82.228(3)
_cell_angle_beta 67.199(3)
_cell_angle_gamma 70.834(3)
_cell_formula_units_Z 2
_cell_length_a 11.1642(15)
_cell_length_b 11.6529(16)
_cell_length_c 12.7118(17)
_cell_measurement_reflns_used 1027
_cell_measurement_temperature 295(2)
_cell_measurement_theta_max 27.04
_cell_measurement_theta_min 2.33
_cell_volume 1440.0(3)
_diffrn_ambient_temperature 295(2)
_diffrn_detector_area_resol_mean ?
_diffrn_measurement_device_type 'CCD area detector'
_diffrn_measurement_method 'phi and omega scans'
_diffrn_radiation_monochromator graphite
_diffrn_radiation_source 'sealed tube'
_diffrn_radiation_type MoK\a
_diffrn_radiation_wavelength 0.71073
_diffrn_reflns_av_R_equivalents 0.0417
_diffrn_reflns_av_sigmaI/netI 0.0944
_diffrn_reflns_limit_h_max 13
_diffrn_reflns_limit_h_min -13
_diffrn_reflns_limit_k_max 13
_diffrn_reflns_limit_k_min -13
_diffrn_reflns_limit_l_max 15
_diffrn_reflns_limit_l_min -11
_diffrn_reflns_number 7611
_diffrn_reflns_theta_max 24.99
_diffrn_reflns_theta_min 1.74
_diffrn_standards_decay_% ?
_diffrn_standards_interval_count ?
_diffrn_standards_interval_time ?
_diffrn_standards_number ?
_exptl_absorpt_coefficient_mu 0.069
_exptl_absorpt_correction_T_max ?
_exptl_absorpt_correction_T_min ?
_exptl_absorpt_correction_type ?
_exptl_absorpt_process_details ?
_exptl_crystal_colour colourless
_exptl_crystal_density_diffrn 1.212
_exptl_crystal_density_meas ?
_exptl_crystal_density_method 'not measured'
_exptl_crystal_description plate
_exptl_crystal_F_000 556
_exptl_crystal_size_max 0.20
_exptl_crystal_size_mid 0.20
_exptl_crystal_size_min 0.05
_refine_ls_extinction_coef ?
_refine_ls_extinction_method none
_refine_ls_goodness_of_fit_ref 0.782
_refine_ls_hydrogen_treatment mixed
_refine_ls_matrix_type full
_refine_ls_number_parameters 372
_refine_ls_number_reflns 5012
_refine_ls_number_restraints 0
_refine_ls_restrained_S_all 0.782
_refine_ls_R_factor_all 0.1111
_refine_ls_R_factor_gt 0.0477
_refine_ls_shift/su_max 0.000
_refine_ls_shift/su_mean 0.000
_refine_ls_structure_factor_coef Fsqd
_refine_ls_weighting_details 'calc w=1/[\s^2^(Fo^2^)+(0.0159P)^2^+0.0000P] where P=(Fo^2^+2Fc^2^)/3'
_refine_ls_weighting_scheme calc
_refine_ls_wR_factor_gt 0.0705
_refine_ls_wR_factor_ref 0.0837
_reflns_number_gt 2407
_reflns_number_total 5012
_reflns_threshold_expression >2sigma(I)
_cod_depositor_comments
;
The following automatic conversions were performed:
'_symmetry_cell_setting' value 'Triclinic' changed to 'triclinic'
according to '/home/saulius/struct/CIF-dictionaries/cif_core.dic'
dictionary named 'cif_core.dic' version 2.4.1 from 2010-06-29.

Automatic conversion script
Id: cif_fix_enum 1527 2010-12-29 10:47:43Z saulius 
;
_cod_database_code 4020112

loop_
_symmetry_equiv_pos_as_xyz
'x, y, z'
'-x, -y, -z'

loop_
_atom_site_label
_atom_site_type_symbol
_atom_site_fract_x
_atom_site_fract_y
_atom_site_fract_z
_atom_site_U_iso_or_equiv
_atom_site_adp_type
_atom_site_occupancy
_atom_site_symmetry_multiplicity
_atom_site_calc_flag
_atom_site_refinement_flags
_atom_site_disorder_assembly
_atom_site_disorder_group
C1 C 0.7145(2) 0.24136(18) 0.70992(18) 0.0475(6) Uani 1 1 d . . .
H1 H 0.6410 0.3152 0.7435 0.057 Uiso 1 1 calc R . .
C2 C 0.7294(3) 0.1496(2) 0.8052(2) 0.0527(6) Uani 1 1 d . . .
C3 C 0.6404(3) 0.1021(2) 0.8914(2) 0.0771(8) Uani 1 1 d . . .
H3 H 0.5483 0.1279 0.9025 0.092 Uiso 1 1 calc R . .
C4 C 0.6903(4) 0.0126(3) 0.9643(2) 0.0960(10) Uani 1 1 d . . .
H4 H 0.6293 -0.0193 1.0237 0.115 Uiso 1 1 calc R . .
C5 C 0.8252(4) -0.0282(2) 0.9500(3) 0.0899(10) Uani 1 1 d . . .
H5 H 0.8544 -0.0884 0.9983 0.108 Uiso 1 1 calc R . .
C6 C 0.9202(3) 0.0199(2) 0.8632(2) 0.0658(8) Uani 1 1 d . . .
C7 C 1.0613(3) -0.0107(2) 0.8387(3) 0.0799(9) Uani 1 1 d . . .
H7 H 1.1017 -0.0713 0.8809 0.096 Uiso 1 1 calc R . .
C8 C 1.1390(3) 0.0484(2) 0.7533(3) 0.0785(9) Uani 1 1 d . . .
H8 H 1.2317 0.0275 0.7392 0.094 Uiso 1 1 calc R . .
C9 C 1.0833(2) 0.14059(19) 0.6851(2) 0.0614(7) Uani 1 1 d . . .
H9 H 1.1381 0.1792 0.6269 0.074 Uiso 1 1 calc R . .
C10 C 0.9460(2) 0.17099(18) 0.70790(19) 0.0473(6) Uani 1 1 d . . .
C11 C 0.8675(3) 0.10918(19) 0.7937(2) 0.0503(6) Uani 1 1 d . . .
C12 C 0.8536(2) 0.27096(17) 0.65983(18) 0.0443(6) Uani 1 1 d . . .
H12 H 0.8900 0.2644 0.5765 0.053 Uiso 1 1 calc R . .
C13 C 0.8439(2) 0.39939(17) 0.69222(17) 0.0422(6) Uani 1 1 d . . .
H13 H 0.9362 0.4006 0.6786 0.051 Uiso 1 1 calc R . .
C14 C 0.7846(2) 0.49927(19) 0.62030(19) 0.0432(6) Uani 1 1 d . . .
C15 C 0.8279(2) 0.51932(19) 0.5048(2) 0.0523(6) Uani 1 1 d . . .
H15 H 0.9065 0.4663 0.4558 0.063 Uiso 1 1 calc R . .
C16 C 0.7506(3) 0.6221(2) 0.4615(2) 0.0629(7) Uani 1 1 d . . .
H16 H 0.7789 0.6352 0.3830 0.075 Uiso 1 1 calc R . .
C17 C 0.6353(3) 0.7033(2) 0.5312(2) 0.0649(7) Uani 1 1 d . . .
H17 H 0.5884 0.7713 0.4998 0.078 Uiso 1 1 calc R . .
C18 C 0.5874(2) 0.6840(2) 0.6507(2) 0.0571(7) Uani 1 1 d . . .
C19 C 0.4709(3) 0.7574(2) 0.7356(3) 0.0774(8) Uani 1 1 d . . .
H19 H 0.4154 0.8277 0.7143 0.093 Uiso 1 1 calc R . .
C20 C 0.4401(3) 0.7254(2) 0.8482(3) 0.0818(9) Uani 1 1 d . . .
H20 H 0.3622 0.7738 0.9021 0.098 Uiso 1 1 calc R . .
C21 C 0.5227(2) 0.6210(2) 0.8857(2) 0.0691(7) Uani 1 1 d . . .
H21 H 0.5005 0.6027 0.9632 0.083 Uiso 1 1 calc R . .
C22 C 0.6349(2) 0.54767(19) 0.8071(2) 0.0489(6) Uani 1 1 d . . .
C23 C 0.6643(2) 0.57966(19) 0.6916(2) 0.0456(6) Uani 1 1 d . . .
C24 C 0.7510(2) 0.43945(18) 0.81903(17) 0.0459(6) Uani 1 1 d . . .
H24 H 0.7141 0.3737 0.8600 0.055 Uiso 1 1 calc R . .
C25 C 0.8229(2) 0.47495(19) 0.88559(18) 0.0514(6) Uani 1 1 d . . .
H25 H 0.7533 0.5079 0.9590 0.062 Uiso 1 1 calc R . .
C26 C 0.8948(3) 0.5698(2) 0.82860(19) 0.0525(6) Uani 1 1 d . . .
C27 C 0.8502(3) 0.6852(2) 0.7890(2) 0.0718(8) Uani 1 1 d . . .
H27 H 0.7610 0.7178 0.7919 0.086 Uiso 1 1 calc R . .
C28 C 0.9436(4) 0.7536(2) 0.7434(2) 0.0857(9) Uani 1 1 d . . .
H28 H 0.9139 0.8318 0.7162 0.103 Uiso 1 1 calc R . .
C29 C 1.0751(3) 0.7093(3) 0.7378(2) 0.0833(9) Uani 1 1 d . . .
H29 H 1.1329 0.7575 0.7076 0.100 Uiso 1 1 calc R . .
C30 C 1.1241(3) 0.5908(3) 0.7775(2) 0.0678(8) Uani 1 1 d . . .
C31 C 1.2566(3) 0.5318(3) 0.7792(2) 0.0835(9) Uani 1 1 d . . .
H31 H 1.3234 0.5709 0.7498 0.100 Uiso 1 1 calc R . .
C32 C 1.2856(3) 0.4175(3) 0.8241(2) 0.0857(9) Uani 1 1 d . . .
H32 H 1.3730 0.3802 0.8244 0.103 Uiso 1 1 calc R . .
C33 C 1.1888(3) 0.3534(2) 0.8702(2) 0.0732(8) Uani 1 1 d . . .
H33 H 1.2117 0.2758 0.9007 0.088 Uiso 1 1 calc R . .
C34 C 1.0603(3) 0.4079(2) 0.86906(19) 0.0546(7) Uani 1 1 d . . .
C35 C 1.0300(3) 0.5250(2) 0.82201(18) 0.0521(6) Uani 1 1 d . . .
C36 C 0.9354(2) 0.36704(19) 0.91156(18) 0.0585(7) Uani 1 1 d . . .
H36A H 0.9082 0.3498 0.9928 0.070 Uiso 1 1 calc R . .
H36B H 0.9520 0.2944 0.8722 0.070 Uiso 1 1 calc R . .
C37 C 0.6825(2) 0.1931(2) 0.6184(2) 0.0546(6) Uani 1 1 d . . .
C38 C 0.6476(2) 0.2975(2) 0.5367(2) 0.0790(8) Uani 1 1 d . . .
H38A H 0.6274 0.2678 0.4806 0.119 Uiso 1 1 calc R . .
H38B H 0.7239 0.3283 0.4993 0.119 Uiso 1 1 calc R . .
H38C H 0.5697 0.3613 0.5792 0.119 Uiso 1 1 calc R . .
C39 C 0.8005(2) 0.0850(2) 0.5513(2) 0.0787(8) Uani 1 1 d . . .
H39A H 0.8206 0.0208 0.6035 0.118 Uiso 1 1 calc R . .
H39B H 0.8799 0.1108 0.5101 0.118 Uiso 1 1 calc R . .
H39C H 0.7745 0.0562 0.4986 0.118 Uiso 1 1 calc R . .
C40 C 0.5612(3) 0.1500(2) 0.6749(2) 0.0670(8) Uani 1 1 d . . .
N1 N 0.4689(2) 0.1147(2) 0.7149(2) 0.0984(9) Uani 1 1 d . . .
